data_4112930
loop_
_publ_author_name
'Chao-Yi Chiang'
'Matthew L. Miller'
'Joseph H. Reibenspies'
'Marcetta Y. Darensbourg'

_publ_section_title
;
 Bismercaptoethanediazacyclooctane as a N2S2 Chelating Agent and Cys-X-Cys
 Mimic for Fe(NO) and Fe(NO)2
;
_journal_name_full 'Journal of the American Chemical Society'
_journal_page_first 10867
_journal_page_last 10874
_journal_paper_doi 10.1021/ja049627y
_journal_volume 126
_journal_year 2004
_chemical_formula_sum 'C8 H16 Fe4 N8 O8 S6'
_chemical_formula_weight 768.05
_chemical_name_systematic
; 
 ? 
;
_space_group_IT_number 2
_symmetry_cell_setting triclinic
_symmetry_space_group_name_Hall '-P 1'
_symmetry_space_group_name_H-M 'P -1'
_atom_sites_solution_hydrogens geom
_atom_sites_solution_primary direct
_atom_sites_solution_secondary difmap
_audit_creation_method SHELXL-97
_cell_angle_alpha 98.959(2)
_cell_angle_beta 97.956(2)
_cell_angle_gamma 104.367(2)
_cell_formula_units_Z 2
_cell_length_a 7.7217(8)
_cell_length_b 11.3593(11)
_cell_length_c 15.5075(15)
_cell_measurement_temperature 110(2)
_cell_volume 1279.1(2)
_computing_cell_refinement 'Bruker SMART'
_computing_data_collection 'Bruker SMART'
_computing_data_reduction 'Bruker SHELXTL'
_computing_molecular_graphics 'Bruker SHELXTL'
_computing_publication_material 'Bruker SHELXTL'
_computing_structure_refinement 'SHELXL-97 (Sheldrick, 1997)'
_computing_structure_solution 'SHELXS-97 (Sheldrick, 1990)'
_diffrn_ambient_temperature 110(2)
_diffrn_measured_fraction_theta_full 0.985
_diffrn_measured_fraction_theta_max 0.985
_diffrn_measurement_device_type 'CCD area detector'
_diffrn_measurement_method 'phi and omega scans'
_diffrn_radiation_monochromator graphite
_diffrn_radiation_source 'fine-focus sealed tube'
_diffrn_radiation_type MoK\a
_diffrn_radiation_wavelength 0.71073
_diffrn_reflns_av_R_equivalents 0.0530
_diffrn_reflns_av_sigmaI/netI 0.0372
_diffrn_reflns_limit_h_max 9
_diffrn_reflns_limit_h_min -8
_diffrn_reflns_limit_k_max 6
_diffrn_reflns_limit_k_min -13
_diffrn_reflns_limit_l_max 18
_diffrn_reflns_limit_l_min -18
_diffrn_reflns_number 6764
_diffrn_reflns_theta_full 25.00
_diffrn_reflns_theta_max 25.00
_diffrn_reflns_theta_min 1.35
_exptl_absorpt_coefficient_mu 2.763
_exptl_absorpt_correction_T_max 0.6080
_exptl_absorpt_correction_T_min 0.4911
_exptl_absorpt_correction_type multi-scan
_exptl_absorpt_process_details sadabs
_exptl_crystal_colour orange
_exptl_crystal_density_diffrn 1.994
_exptl_crystal_description plate
_exptl_crystal_F_000 768
_exptl_crystal_size_max 0.30
_exptl_crystal_size_mid 0.30
_exptl_crystal_size_min 0.20
_refine_diff_density_max 1.435
_refine_diff_density_min -0.577
_refine_diff_density_rms 0.125
_refine_ls_extinction_method none
_refine_ls_goodness_of_fit_ref 1.080
_refine_ls_hydrogen_treatment mixed
_refine_ls_matrix_type full
_refine_ls_number_parameters 307
_refine_ls_number_reflns 4447
_refine_ls_number_restraints 0
_refine_ls_restrained_S_all 1.080
_refine_ls_R_factor_all 0.0437
_refine_ls_R_factor_gt 0.0408
_refine_ls_shift/su_max 0.001
_refine_ls_shift/su_mean 0.000
_refine_ls_structure_factor_coef Fsqd
_refine_ls_weighting_details 'calc w=1/[\s^2^(Fo^2^)+(0.0723P)^2^+1.0000P] where P=(Fo^2^+2Fc^2^)/3'
_refine_ls_weighting_scheme calc
_refine_ls_wR_factor_gt 0.1080
_refine_ls_wR_factor_ref 0.1114
_reflns_number_gt 4007
_reflns_number_total 4447
_reflns_threshold_expression >2sigma(I)
_cod_data_source_file ja049627ysi20040121_041506.cif
_cod_data_source_block jc4m
_cod_database_code 4112930

loop_
_symmetry_equiv_pos_as_xyz
'x, y, z'
'-x, -y, -z'

loop_
_atom_site_label
_atom_site_type_symbol
_atom_site_fract_x
_atom_site_fract_y
_atom_site_fract_z
_atom_site_U_iso_or_equiv
_atom_site_adp_type
_atom_site_occupancy
_atom_site_symmetry_multiplicity
_atom_site_calc_flag
_atom_site_refinement_flags
Fe1A Fe 0.06396(6) 0.75503(4) 0.33789(3) 0.02077(14) Uani 1 1 d .
Fe2A Fe 0.28446(6) 0.75316(4) 0.48745(3) 0.02063(14) Uani 1 1 d .
N1A N -0.1320(4) 0.6452(2) 0.30059(18) 0.0239(6) Uani 1 1 d .
O1A O -0.2733(3) 0.5764(2) 0.26480(17) 0.0335(6) Uani 1 1 d .
N2A N 0.1237(4) 0.8676(2) 0.28037(18) 0.0245(6) Uani 1 1 d .
O2A O 0.1420(4) 0.9369(2) 0.23211(18) 0.0381(6) Uani 1 1 d .
N3A N 0.2333(3) 0.6373(2) 0.54171(18) 0.0233(6) Uani 1 1 d .
O3A O 0.2173(3) 0.5616(2) 0.58537(17) 0.0315(5) Uani 1 1 d .
N4A N 0.4736(4) 0.8696(2) 0.52821(19) 0.0247(6) Uani 1 1 d .
O4A O 0.6067(3) 0.9427(2) 0.56897(17) 0.0323(6) Uani 1 1 d .
S1A S 0.29437(10) 0.66572(7) 0.34792(5) 0.02203(19) Uani 1 1 d .
C1A C 0.1930(4) 0.4983(3) 0.3366(2) 0.0233(7) Uani 1 1 d .
H1A1 H 0.0971 0.4837 0.3730 0.028 Uiso 1 1 calc R
H1A2 H 0.1368 0.4607 0.2738 0.028 Uiso 1 1 calc R
C2A C 0.3414(4) 0.4394(3) 0.3673(2) 0.0251(7) Uani 1 1 d .
H2A1 H 0.3711 0.4594 0.4330 0.030 Uiso 1 1 calc R
H2A2 H 0.4523 0.4770 0.3451 0.030 Uiso 1 1 calc R
S2A S 0.28213(11) 0.27280(7) 0.33090(6) 0.0253(2) Uani 1 1 d .
C3A C 0.0913(4) 0.2185(3) 0.3843(2) 0.0238(7) Uani 1 1 d .
H3A1 H -0.0052 0.2571 0.3648 0.029 Uiso 1 1 calc R
H3A2 H 0.0421 0.1278 0.3628 0.029 Uiso 1 1 calc R
C4A C -0.1307(4) 0.7559(3) 0.5154(2) 0.0257(7) Uani 1 1 d .
H4A1 H -0.2433 0.7776 0.4939 0.031 Uiso 1 1 calc R
H4A2 H -0.1486 0.6666 0.4919 0.031 Uiso 1 1 calc R
S3A S 0.06127(10) 0.84866(7) 0.47636(5) 0.02192(19) Uani 1 1 d .
Fe1B Fe 0.49034(6) 0.27242(4) 0.09002(3) 0.02277(14) Uani 1 1 d .
Fe2B Fe 0.83569(6) 0.35037(4) 0.07081(3) 0.02315(14) Uani 1 1 d .
N1B N 0.3685(4) 0.1242(3) 0.05834(19) 0.0267(6) Uani 1 1 d .
O1B O 0.2692(4) 0.0243(2) 0.03883(19) 0.0430(7) Uani 1 1 d .
N2B N 0.4007(4) 0.3833(3) 0.13218(19) 0.0281(6) Uani 1 1 d .
O2B O 0.3195(4) 0.4520(2) 0.15718(18) 0.0365(6) Uani 1 1 d .
N3B N 0.9451(4) 0.2572(3) 0.02137(19) 0.0277(6) Uani 1 1 d .
O3B O 1.0372(3) 0.2063(3) -0.01410(19) 0.0412(7) Uani 1 1 d .
N4B N 0.9398(4) 0.5009(3) 0.10755(18) 0.0270(6) Uani 1 1 d .
O4B O 1.0306(4) 0.6038(2) 0.12966(17) 0.0367(6) Uani 1 1 d .
S1B S 0.73869(11) 0.28249(7) 0.18936(5) 0.02404(19) Uani 1 1 d .
C1B C 0.7532(4) 0.1233(3) 0.1858(2) 0.0237(7) Uani 1 1 d .
H1B1 H 0.7133 0.0752 0.1241 0.028 Uiso 1 1 calc R
H1B2 H 0.8804 0.1236 0.2067 0.028 Uiso 1 1 calc R
C2B C 0.6308(4) 0.0646(3) 0.2456(2) 0.0258(7) Uani 1 1 d .
H2B1 H 0.5026 0.0433 0.2149 0.031 Uiso 1 1 calc R
H2B2 H 0.6451 0.1264 0.3005 0.031 Uiso 1 1 calc R
S2B S 0.67759(12) -0.07399(8) 0.27590(6) 0.0298(2) Uani 1 1 d .
C3B C 0.6424(5) -0.1757(3) 0.1685(2) 0.0282(7) Uani 1 1 d .
H3B1 H 0.7208 -0.1329 0.1310 0.034 Uiso 1 1 calc R
H3B2 H 0.6796 -0.2511 0.1770 0.034 Uiso 1 1 calc R
C4B C 0.5550(4) 0.2136(3) -0.1204(2) 0.0264(7) Uani 1 1 d .
H4B1 H 0.6371 0.2390 -0.1620 0.032 Uiso 1 1 calc R
H4B2 H 0.5846 0.1426 -0.0980 0.032 Uiso 1 1 calc R
S3B S 0.58773(11) 0.34345(7) -0.02707(5) 0.02395(19) Uani 1 1 d .

loop_
_atom_site_aniso_label
_atom_site_aniso_U_11
_atom_site_aniso_U_22
_atom_site_aniso_U_33
_atom_site_aniso_U_23
_atom_site_aniso_U_13
_atom_site_aniso_U_12
Fe1A 0.0205(2) 0.0205(2) 0.0204(3) 0.00282(19) 0.00398(18) 0.00449(18)
Fe2A 0.0186(2) 0.0198(2) 0.0215(3) 0.00186(19) 0.00312(18) 0.00339(18)
N1A 0.0262(14) 0.0243(14) 0.0222(14) 0.0054(11) 0.0062(11) 0.0071(12)
O1A 0.0272(13) 0.0315(13) 0.0338(14) 0.0065(11) -0.0037(10) -0.0011(11)
N2A 0.0239(14) 0.0238(14) 0.0242(14) 0.0028(12) 0.0047(11) 0.0043(11)
O2A 0.0403(15) 0.0386(15) 0.0403(16) 0.0179(13) 0.0133(12) 0.0103(12)
N3A 0.0223(13) 0.0230(14) 0.0227(14) -0.0014(12) 0.0039(11) 0.0065(11)
O3A 0.0349(13) 0.0303(13) 0.0336(14) 0.0125(11) 0.0105(11) 0.0107(11)
N4A 0.0225(14) 0.0220(14) 0.0272(15) 0.0028(11) 0.0043(11) 0.0034(12)
O4A 0.0280(12) 0.0227(12) 0.0378(14) 0.0039(10) -0.0040(11) -0.0015(10)
S1A 0.0206(4) 0.0215(4) 0.0231(4) 0.0026(3) 0.0059(3) 0.0042(3)
C1A 0.0207(15) 0.0196(15) 0.0259(17) 0.0000(13) 0.0045(12) 0.0015(12)
C2A 0.0229(16) 0.0254(16) 0.0257(17) 0.0046(13) 0.0049(13) 0.0044(13)
S2A 0.0271(4) 0.0246(4) 0.0269(4) 0.0050(3) 0.0100(3) 0.0096(3)
C3A 0.0235(16) 0.0222(16) 0.0239(17) 0.0019(13) 0.0039(13) 0.0051(13)
C4A 0.0216(15) 0.0289(17) 0.0258(17) 0.0031(14) 0.0056(13) 0.0062(13)
S3A 0.0218(4) 0.0208(4) 0.0227(4) 0.0023(3) 0.0060(3) 0.0052(3)
Fe1B 0.0208(2) 0.0226(3) 0.0223(3) 0.00265(19) 0.00365(19) 0.00255(19)
Fe2B 0.0206(3) 0.0228(3) 0.0218(3) 0.00181(19) 0.00316(19) 0.00044(19)
N1B 0.0241(14) 0.0277(16) 0.0251(15) 0.0057(12) 0.0016(11) 0.0027(12)
O1B 0.0459(16) 0.0256(14) 0.0455(17) 0.0067(12) -0.0010(13) -0.0064(12)
N2B 0.0267(14) 0.0310(15) 0.0256(15) 0.0077(12) 0.0065(12) 0.0042(12)
O2B 0.0406(15) 0.0411(15) 0.0369(15) 0.0094(12) 0.0177(12) 0.0210(12)
N3B 0.0214(14) 0.0290(15) 0.0288(16) 0.0032(12) 0.0038(12) 0.0020(12)
O3B 0.0291(13) 0.0447(16) 0.0484(17) -0.0001(13) 0.0094(12) 0.0120(12)
N4B 0.0275(14) 0.0313(16) 0.0193(14) 0.0037(12) 0.0072(11) 0.0022(12)
O4B 0.0437(15) 0.0243(13) 0.0313(14) -0.0020(11) 0.0101(11) -0.0072(11)
S1B 0.0249(4) 0.0229(4) 0.0205(4) 0.0016(3) 0.0020(3) 0.0025(3)
C1B 0.0251(16) 0.0220(16) 0.0229(16) 0.0021(13) 0.0048(13) 0.0059(13)
C2B 0.0275(16) 0.0223(16) 0.0232(17) 0.0013(13) 0.0022(13) 0.0022(13)
S2B 0.0362(5) 0.0264(4) 0.0221(4) 0.0041(3) -0.0019(3) 0.0043(4)
C3B 0.0275(17) 0.0285(17) 0.0240(17) 0.0024(14) -0.0026(13) 0.0048(14)
C4B 0.0269(16) 0.0253(17) 0.0222(17) 0.0010(13) 0.0017(13) 0.0020(13)
S3B 0.0257(4) 0.0218(4) 0.0219(4) 0.0023(3) 0.0036(3) 0.0037(3)

loop_
_atom_type_symbol
_atom_type_description
_atom_type_scat_dispersion_real
_atom_type_scat_dispersion_imag
_atom_type_scat_source
C C 0.0033 0.0016 'International Tables Vol C Tables 4.2.6.8 and 6.1.1.4'
H H 0.0000 0.0000 'International Tables Vol C Tables 4.2.6.8 and 6.1.1.4'
N N 0.0061 0.0033 'International Tables Vol C Tables 4.2.6.8 and 6.1.1.4'
O O 0.0106 0.0060 'International Tables Vol C Tables 4.2.6.8 and 6.1.1.4'
S S 0.1246 0.1234 'International Tables Vol C Tables 4.2.6.8 and 6.1.1.4'
Fe Fe 0.3463 0.8444 'International Tables Vol C Tables 4.2.6.8 and 6.1.1.4'

loop_
_geom_angle_atom_site_label_1
_geom_angle_atom_site_label_2
_geom_angle_atom_site_label_3
_geom_angle
_geom_angle_site_symmetry_1
N1A Fe1A N2A 119.14(13) .
N1A Fe1A S3A 108.42(10) .
N2A Fe1A S3A 106.95(10) .
N1A Fe1A S1A 109.15(10) .
N2A Fe1A S1A 105.70(10) .
S3A Fe1A S1A 106.87(3) .
N1A Fe1A Fe2A 120.94(10) .
N2A Fe1A Fe2A 119.92(9) .
S3A Fe1A Fe2A 53.46(2) .
S1A Fe1A Fe2A 53.45(2) .
N3A Fe2A N4A 119.13(13) .
N3A Fe2A S3A 110.80(9) .
N4A Fe2A S3A 103.85(10) .
N3A Fe2A S1A 106.34(9) .
N4A Fe2A S1A 109.48(10) .
S3A Fe2A S1A 106.67(3) .
N3A Fe2A Fe1A 120.44(9) .
N4A Fe2A Fe1A 120.43(10) .
S3A Fe2A Fe1A 53.26(2) .
S1A Fe2A Fe1A 53.44(2) .
O1A N1A Fe1A 170.7(3) .
O2A N2A Fe1A 170.2(3) .
O3A N3A Fe2A 172.3(2) .
O4A N4A Fe2A 169.0(3) .
C1A S1A Fe1A 107.26(10) .
C1A S1A Fe2A 106.15(11) .
Fe1A S1A Fe2A 73.11(3) .
C2A C1A S1A 108.8(2) .
C1A C2A S2A 114.3(2) .
C2A S2A C3A 103.05(15) .
C4A C3A S2A 116.2(2) 2_566
C3A C4A S3A 108.8(2) 2_566
C4A S3A Fe1A 108.26(11) .
C4A S3A Fe2A 107.42(11) .
Fe1A S3A Fe2A 73.28(3) .
N1B Fe1B N2B 122.02(14) .
N1B Fe1B S3B 109.79(10) .
N2B Fe1B S3B 101.62(10) .
N1B Fe1B S1B 108.30(10) .
N2B Fe1B S1B 106.89(10) .
S3B Fe1B S1B 107.32(3) .
N1B Fe1B Fe2B 122.59(10) .
N2B Fe1B Fe2B 115.34(10) .
S3B Fe1B Fe2B 53.66(2) .
S1B Fe1B Fe2B 53.67(3) .
N4B Fe2B N3B 120.08(13) .
N4B Fe2B S3B 105.13(10) .
N3B Fe2B S3B 107.70(10) .
N4B Fe2B S1B 104.95(10) .
N3B Fe2B S1B 110.95(10) .
S3B Fe2B S1B 107.30(3) .
N4B Fe2B Fe1B 116.77(10) .
N3B Fe2B Fe1B 123.11(9) .
S3B Fe2B Fe1B 53.56(3) .
S1B Fe2B Fe1B 53.75(2) .
O1B N1B Fe1B 173.3(3) .
O2B N2B Fe1B 172.5(3) .
O3B N3B Fe2B 171.2(3) .
O4B N4B Fe2B 172.0(3) .
C1B S1B Fe2B 109.40(11) .
C1B S1B Fe1B 106.96(11) .
Fe2B S1B Fe1B 72.58(3) .
C2B C1B S1B 108.3(2) .
C1B C2B S2B 114.1(2) .
C2B S2B C3B 102.44(16) .
C4B C3B S2B 112.6(2) 2_655
C3B C4B S3B 109.1(2) 2_655
C4B S3B Fe1B 110.19(11) .
C4B S3B Fe2B 108.14(11) .
Fe1B S3B Fe2B 72.78(3) .

loop_
_geom_bond_atom_site_label_1
_geom_bond_atom_site_label_2
_geom_bond_distance
_geom_bond_site_symmetry_2
Fe1A N1A 1.666(3) .
Fe1A N2A 1.679(3) .
Fe1A S3A 2.2483(9) .
Fe1A S1A 2.2555(9) .
Fe1A Fe2A 2.6868(7) .
Fe2A N3A 1.665(3) .
Fe2A N4A 1.676(3) .
Fe2A S3A 2.2539(9) .
Fe2A S1A 2.2558(9) .
N1A O1A 1.176(4) .
N2A O2A 1.165(4) .
N3A O3A 1.169(4) .
N4A O4A 1.174(4) .
S1A C1A 1.839(3) .
C1A C2A 1.522(4) .
C2A S2A 1.810(3) .
S2A C3A 1.812(3) .
C3A C4A 1.511(5) 2_566
C4A C3A 1.511(5) 2_566
C4A S3A 1.829(3) .
Fe1B N1B 1.670(3) .
Fe1B N2B 1.671(3) .
Fe1B S3B 2.2465(9) .
Fe1B S1B 2.2544(9) .
Fe1B Fe2B 2.6673(7) .
Fe2B N4B 1.669(3) .
Fe2B N3B 1.671(3) .
Fe2B S3B 2.2494(9) .
Fe2B S1B 2.2520(9) .
N1B O1B 1.168(4) .
N2B O2B 1.170(4) .
N3B O3B 1.164(4) .
N4B O4B 1.173(4) .
S1B C1B 1.832(3) .
C1B C2B 1.523(5) .
C2B S2B 1.815(3) .
S2B C3B 1.817(3) .
C3B C4B 1.525(4) 2_655
C4B C3B 1.525(4) 2_655
C4B S3B 1.839(3) .
